data_4118691
loop_
_publ_author_name
'Kai Abersfelder'
'Adam Russell'
'Henry S. Rzepa'
'Andrew J. P. White'
'Peter R. Haycock'
'David Scheschkewitz'

_publ_section_title
;
 Contraction and Expansion of the Silicon Scaffold of Stable Si6R6 Isomers
;
_journal_name_full 'Journal of the American Chemical Society'
_journal_page_first 16008
_journal_page_last 16016
_journal_paper_doi 10.1021/ja307344f
_journal_volume 134
_journal_year 2012
_chemical_formula_moiety 'C90 H138 Cl4 Si6, C6 H6'
_chemical_formula_sum 'C96 H144 Cl4 Si6'
_chemical_formula_weight 1608.45
_chemical_name_systematic
; 
 ? 
;
_space_group_IT_number 2
_symmetry_cell_setting triclinic
_symmetry_space_group_name_Hall '-P 1'
_symmetry_space_group_name_H-M 'P -1'
_atom_sites_solution_hydrogens geom
_atom_sites_solution_primary direct
_atom_sites_solution_secondary difmap
_audit_creation_method SHELXL-97
_cell_angle_alpha 89.4263(14)
_cell_angle_beta 73.4546(13)
_cell_angle_gamma 77.4745(15)
_cell_formula_units_Z 2
_cell_length_a 14.2467(2)
_cell_length_b 14.8874(3)
_cell_length_c 23.7978(4)
_cell_measurement_reflns_used 33823
_cell_measurement_temperature 173(2)
_cell_measurement_theta_max 72.2310
_cell_measurement_theta_min 1.9380
_cell_volume 4716.05(15)
_computing_cell_refinement 'CrysAlis RED, Oxford Diffraction Ltd'
_computing_data_collection 'CrysAlis CCD, Oxford Diffraction Ltd'
_computing_data_reduction 'CrysAlis RED, Oxford Diffraction Ltd'
_computing_molecular_graphics 'Bruker SHELXTL'
_computing_publication_material 'Bruker SHELXTL'
_computing_structure_refinement 'SHELXL-97 (Sheldrick, 1997)'
_computing_structure_solution 'SHELXS-97 (Sheldrick, 1990)'
_diffrn_ambient_temperature 173(2)
_diffrn_detector_area_resol_mean 8.2556
_diffrn_measured_fraction_theta_full 0.991
_diffrn_measured_fraction_theta_max 0.991
_diffrn_measurement_device_type 'OD Xcalibur PX Ultra'
_diffrn_measurement_method 'omega scans'
_diffrn_radiation_monochromator graphite
_diffrn_radiation_source 'Enhance Ultra (Cu) X-ray Source'
_diffrn_radiation_type CuK\a
_diffrn_radiation_wavelength 1.54184
_diffrn_reflns_av_R_equivalents 0.0250
_diffrn_reflns_av_sigmaI/netI 0.0261
_diffrn_reflns_limit_h_max 17
_diffrn_reflns_limit_h_min -13
_diffrn_reflns_limit_k_max 17
_diffrn_reflns_limit_k_min -18
_diffrn_reflns_limit_l_max 29
_diffrn_reflns_limit_l_min -29
_diffrn_reflns_number 56338
_diffrn_reflns_theta_full 72.38
_diffrn_reflns_theta_max 72.38
_diffrn_reflns_theta_min 1.94
_diffrn_standards_number 0
_exptl_absorpt_coefficient_mu 2.184
_exptl_absorpt_correction_T_max 0.816
_exptl_absorpt_correction_T_min 0.662
_exptl_absorpt_correction_type analytical
_exptl_absorpt_process_details
; 
CrysAlisPro, Oxford Diffraction Ltd., 
Version 1.171.34.36 (release 02-08-2010 CrysAlis171 .NET) 
(compiled Aug  2 2010,13:00:58) 
Analytical numeric absorption correction using a multifaceted crystal 
model based on expressions derived by R.C. Clark & J.S. Reid. 
(Clark, R. C. & Reid, J. S. (1995). Acta Cryst. A51, 887-897) 
;
_exptl_crystal_colour 'Pale yellow'
_exptl_crystal_density_diffrn 1.133
_exptl_crystal_description blocks
_exptl_crystal_F_000 1744
_exptl_crystal_size_max 0.25
_exptl_crystal_size_mid 0.15
_exptl_crystal_size_min 0.10
_refine_diff_density_max 0.479
_refine_diff_density_min -0.382
_refine_diff_density_rms 0.050
_refine_ls_extinction_method none
_refine_ls_goodness_of_fit_ref 1.048
_refine_ls_hydrogen_treatment constr
_refine_ls_matrix_type full
_refine_ls_number_parameters 1018
_refine_ls_number_reflns 18524
_refine_ls_number_restraints 121
_refine_ls_restrained_S_all 1.059
_refine_ls_R_factor_all 0.0506
_refine_ls_R_factor_gt 0.0429
_refine_ls_shift/su_max 0.001
_refine_ls_shift/su_mean 0.000
_refine_ls_structure_factor_coef Fsqd
_refine_ls_weighting_details 'calc w=1/[\s^2^(Fo^2^)+(0.0745P)^2^+1.3155P] where P=(Fo^2^+2Fc^2^)/3'
_refine_ls_weighting_scheme calc
_refine_ls_wR_factor_gt 0.1209
_refine_ls_wR_factor_ref 0.1267
_reflns_number_gt 15900
_reflns_number_total 18524
_reflns_threshold_expression >2sigma(I)
_cod_data_source_file ja307344f_si_002_8.cif
_cod_data_source_block 13
_cod_database_code 4118691

loop_
_symmetry_equiv_pos_as_xyz
'x, y, z'
'-x, -y, -z'

loop_
_atom_site_label
_atom_site_type_symbol
_atom_site_fract_x
_atom_site_fract_y
_atom_site_fract_z
_atom_site_U_iso_or_equiv
_atom_site_adp_type
_atom_site_occupancy
_atom_site_symmetry_multiplicity
_atom_site_calc_flag
_atom_site_refinement_flags
_atom_site_disorder_assembly
_atom_site_disorder_group
Si1 Si 0.49063(3) 0.47233(3) 0.818978(19) 0.03298(11) Uani 1 1 d . . .
Si2 Si 0.32015(3) 0.49973(3) 0.81153(2) 0.03452(11) Uani 1 1 d . A .
Si3 Si 0.30288(3) 0.66751(3) 0.81458(2) 0.03520(11) Uani 1 1 d . . .
Si4 Si 0.48341(3) 0.61864(4) 0.78235(2) 0.03216(13) Uani 0.9477(13) 1 d PU A 1
Si5 Si 0.37609(4) 0.36782(4) 0.74069(2) 0.03341(14) Uani 0.9477(13) 1 d PU A 1
Si6 Si 0.53906(3) 0.32835(3) 0.764804(19) 0.03271(11) Uani 1 1 d . A .
Cl1 Cl 0.52427(3) 0.45194(3) 0.898441(18) 0.04201(11) Uani 1 1 d . A .
Cl2 Cl 0.20506(3) 0.47491(4) 0.882055(19) 0.04527(11) Uani 1 1 d . . .
Cl3 Cl 0.47191(4) 0.55024(6) 0.70532(2) 0.03542(12) Uani 0.9477(13) 1 d PU A 1
Cl4 Cl 0.31614(4) 0.25159(4) 0.76617(2) 0.04705(14) Uani 0.9477(13) 1 d PU A 1
Si4' Si 0.4070(8) 0.4163(8) 0.7293(4) 0.040(2) Uiso 0.0523(13) 1 d PU A 2
Si5' Si 0.4965(8) 0.6486(8) 0.8066(5) 0.041(2) Uiso 0.0523(13) 1 d PU A 2
Cl3' Cl 0.4873(9) 0.5185(9) 0.6969(6) 0.040(3) Uiso 0.0523(13) 1 d PU A 2
Cl4' Cl 0.4982(8) 0.7337(7) 0.8763(5) 0.054(3) Uiso 0.0523(13) 1 d PU A 2
C1 C 0.20911(13) 0.70910(13) 0.89059(8) 0.0388(4) Uani 1 1 d . A .
C2 C 0.23524(14) 0.70795(13) 0.94352(8) 0.0397(4) Uani 1 1 d . . .
C3 C 0.16733(15) 0.75631(15) 0.99415(8) 0.0443(4) Uani 1 1 d . A .
H3A H 0.1875 0.7567 1.0289 0.053 Uiso 1 1 calc R . .
C4 C 0.07138(15) 0.80373(16) 0.99530(9) 0.0488(5) Uani 1 1 d . . .
C5 C 0.04336(15) 0.79769(16) 0.94481(9) 0.0488(5) Uani 1 1 d . A .
H5A H -0.0234 0.8264 0.9454 0.059 Uiso 1 1 calc R . .
C6 C 0.10853(14) 0.75131(15) 0.89269(8) 0.0441(4) Uani 1 1 d . . .
C7 C 0.33404(14) 0.65225(14) 0.95015(8) 0.0423(4) Uani 1 1 d . A .
H7A H 0.3746 0.6217 0.9109 0.051 Uiso 1 1 calc R . .
C8 C 0.39578(17) 0.71122(19) 0.96925(11) 0.0587(6) Uani 1 1 d . . .
H8A H 0.4074 0.7595 0.9415 0.088 Uiso 1 1 calc R A .
H8B H 0.4604 0.6724 0.9700 0.088 Uiso 1 1 calc R . .
H8C H 0.3592 0.7397 1.0085 0.088 Uiso 1 1 calc R . .
C9 C 0.31394(17) 0.57614(16) 0.99298(9) 0.0509(5) Uani 1 1 d . . .
H9A H 0.2741 0.5392 0.9799 0.076 Uiso 1 1 calc R A .
H9B H 0.2769 0.6041 1.0323 0.076 Uiso 1 1 calc R . .
H9C H 0.3780 0.5365 0.9940 0.076 Uiso 1 1 calc R . .
C10 C -0.00018(17) 0.85907(19) 1.05036(10) 0.0611(7) Uani 1 1 d . A .
H10A H -0.0632 0.8892 1.0407 0.073 Uiso 1 1 calc R . .
C11 C 0.0433(2) 0.9350(2) 1.06839(13) 0.0764(8) Uani 1 1 d . . .
H11A H 0.0608 0.9740 1.0353 0.115 Uiso 1 1 calc R A .
H11B H 0.1038 0.9075 1.0798 0.115 Uiso 1 1 calc R . .
H11C H -0.0065 0.9725 1.1017 0.115 Uiso 1 1 calc R . .
C12 C -0.02860(18) 0.7978(2) 1.10119(10) 0.0705(8) Uani 1 1 d . . .
H12A H -0.0573 0.7498 1.0890 0.106 Uiso 1 1 calc R A .
H12B H -0.0782 0.8351 1.1346 0.106 Uiso 1 1 calc R . .
H12C H 0.0314 0.7690 1.1126 0.106 Uiso 1 1 calc R . .
C13 C 0.06380(15) 0.74709(17) 0.84211(9) 0.0511(5) Uani 1 1 d . A .
H13A H 0.1175 0.7105 0.8085 0.061 Uiso 1 1 calc R . .
C14 C 0.02907(18) 0.8428(2) 0.82117(10) 0.0638(7) Uani 1 1 d . . .
H14A H 0.0854 0.8737 0.8104 0.096 Uiso 1 1 calc R A .
H14B H -0.0257 0.8794 0.8528 0.096 Uiso 1 1 calc R . .
H14C H 0.0053 0.8367 0.7869 0.096 Uiso 1 1 calc R . .
C15 C -0.02280(17) 0.6971(2) 0.85924(11) 0.0651(7) Uani 1 1 d . . .
H15A H 0.0009 0.6360 0.8724 0.098 Uiso 1 1 calc R A .
H15B H -0.0469 0.6903 0.8252 0.098 Uiso 1 1 calc R . .
H15C H -0.0777 0.7329 0.8911 0.098 Uiso 1 1 calc R . .
C16 C 0.27953(13) 0.76848(13) 0.76581(8) 0.0393(4) Uani 1 1 d . A .
C17 C 0.28981(15) 0.85445(14) 0.78618(9) 0.0449(4) Uani 1 1 d . . .
C18 C 0.26396(18) 0.93371(15) 0.75719(10) 0.0543(5) Uani 1 1 d . A .
H18A H 0.2686 0.9911 0.7720 0.065 Uiso 1 1 calc R . .
C19 C 0.23166(18) 0.93196(17) 0.70755(10) 0.0575(6) Uani 1 1 d D . .
C20 C 0.22809(16) 0.84747(16) 0.68608(9) 0.0506(5) Uani 1 1 d . A .
H20A H 0.2095 0.8447 0.6509 0.061 Uiso 1 1 calc R . .
C21 C 0.25056(14) 0.76603(14) 0.71372(8) 0.0422(4) Uani 1 1 d . . .
C22 C 0.32568(17) 0.86752(15) 0.83993(9) 0.0483(5) Uani 1 1 d . A .
H22A H 0.3417 0.8057 0.8561 0.058 Uiso 1 1 calc R . .
C23 C 0.2426(2) 0.93019(18) 0.88828(10) 0.0603(6) Uani 1 1 d . . .
H23A H 0.2673 0.9371 0.9221 0.091 Uiso 1 1 calc R A .
H23B H 0.1839 0.9026 0.9004 0.091 Uiso 1 1 calc R . .
H23C H 0.2236 0.9908 0.8732 0.091 Uiso 1 1 calc R . .
C24 C 0.42117(19) 0.90547(17) 0.82443(11) 0.0580(5) Uani 1 1 d . . .
H24A H 0.4740 0.8647 0.7940 0.087 Uiso 1 1 calc R A .
H24B H 0.4436 0.9086 0.8595 0.087 Uiso 1 1 calc R . .
H24C H 0.4070 0.9673 0.8099 0.087 Uiso 1 1 calc R . .
C25 C 0.1907(4) 1.0152(3) 0.6778(2) 0.0638(14) Uani 0.685(8) 1 d PDU A 1
H25A H 0.1966 0.9965 0.6364 0.077 Uiso 0.685(8) 1 calc PR A 1
C26 C 0.0889(4) 1.0599(5) 0.7068(5) 0.145(4) Uani 0.685(8) 1 d PDU A 1
H26A H 0.0681 1.1132 0.6851 0.218 Uiso 0.685(8) 1 calc PR A 1
H26B H 0.0835 1.0805 0.7468 0.218 Uiso 0.685(8) 1 calc PR A 1
H26C H 0.0454 1.0166 0.7083 0.218 Uiso 0.685(8) 1 calc PR A 1
C27 C 0.2480(7) 1.0871(5) 0.6774(4) 0.143(3) Uani 0.685(8) 1 d PDU A 1
H27A H 0.2212 1.1406 0.6578 0.215 Uiso 0.685(8) 1 calc PR A 1
H27B H 0.3189 1.0626 0.6564 0.215 Uiso 0.685(8) 1 calc PR A 1
H27C H 0.2419 1.1059 0.7179 0.215 Uiso 0.685(8) 1 calc PR A 1
C25' C 0.2161(9) 1.0277(8) 0.6802(5) 0.055(3) Uiso 0.315(8) 1 d PDU A 2
H25B H 0.2244 1.0785 0.7043 0.066 Uiso 0.315(8) 1 calc PR A 2
C26' C 0.1106(12) 1.040(2) 0.6750(11) 0.163(8) Uiso 0.315(8) 1 d PDU A 2
H26D H 0.0930 1.0977 0.6564 0.244 Uiso 0.315(8) 1 calc PR A 2
H26E H 0.0632 1.0417 0.7141 0.244 Uiso 0.315(8) 1 calc PR A 2
H26F H 0.1075 0.9882 0.6509 0.244 Uiso 0.315(8) 1 calc PR A 2
C27' C 0.2723(9) 1.0264(9) 0.6156(5) 0.096(4) Uiso 0.315(8) 1 d PD A 2
H27D H 0.2557 1.0879 0.6011 0.144 Uiso 0.315(8) 1 calc PR A 2
H27E H 0.2530 0.9819 0.5936 0.144 Uiso 0.315(8) 1 calc PR A 2
H27F H 0.3448 1.0087 0.6105 0.144 Uiso 0.315(8) 1 calc PR A 2
C28 C 0.23904(14) 0.67906(15) 0.68590(8) 0.0440(4) Uani 1 1 d . A .
H28A H 0.2521 0.6270 0.7116 0.053 Uiso 1 1 calc R . .
C29 C 0.13225(16) 0.68864(19) 0.68027(10) 0.0549(5) Uani 1 1 d . . .
H29A H 0.0832 0.7042 0.7190 0.082 Uiso 1 1 calc R A .
H29B H 0.1265 0.6302 0.6644 0.082 Uiso 1 1 calc R . .
H29C H 0.1192 0.7375 0.6538 0.082 Uiso 1 1 calc R . .
C30 C 0.31422(16) 0.65428(16) 0.62466(9) 0.0494(5) Uani 1 1 d . . .
H30A H 0.3827 0.6474 0.6274 0.074 Uiso 1 1 calc R A .
H30B H 0.3007 0.7034 0.5984 0.074 Uiso 1 1 calc R . .
H30C H 0.3072 0.5962 0.6091 0.074 Uiso 1 1 calc R . .
C31 C 0.59036(14) 0.68079(13) 0.75408(8) 0.0386(4) Uani 1 1 d . . .
C32 C 0.66305(15) 0.67125(15) 0.78464(9) 0.0449(4) Uani 1 1 d . A .
C33 C 0.75263(16) 0.69920(17) 0.75962(10) 0.0507(5) Uani 1 1 d . . .
H33A H 0.8019 0.6907 0.7802 0.061 Uiso 1 1 calc R A .
C34 C 0.77203(16) 0.73877(16) 0.70605(10) 0.0498(5) Uani 1 1 d . A .
C35 C 0.69669(16) 0.75428(15) 0.67842(9) 0.0464(4) Uani 1 1 d . . .
H35A H 0.7072 0.7848 0.6426 0.056 Uiso 1 1 calc R A .
C36 C 0.60652(14) 0.72699(13) 0.70093(8) 0.0403(4) Uani 1 1 d . A .
C37 C 0.64876(17) 0.63296(17) 0.84530(9) 0.0517(5) Uani 1 1 d . . .
H37A H 0.5806 0.6186 0.8581 0.062 Uiso 1 1 calc R A .
C38 C 0.72640(19) 0.5435(2) 0.84415(13) 0.0680(7) Uani 1 1 d . A .
H38A H 0.7228 0.4986 0.8154 0.102 Uiso 1 1 calc R . .
H38B H 0.7123 0.5183 0.8831 0.102 Uiso 1 1 calc R . .
H38C H 0.7938 0.5561 0.8332 0.102 Uiso 1 1 calc R . .
C39 C 0.6526(2) 0.7040(3) 0.89005(12) 0.0770(8) Uani 1 1 d . A .
H39A H 0.6024 0.7607 0.8903 0.116 Uiso 1 1 calc R . .
H39B H 0.7197 0.7174 0.8793 0.116 Uiso 1 1 calc R . .
H39C H 0.6383 0.6793 0.9292 0.116 Uiso 1 1 calc R . .
C40 C 0.87324(17) 0.76323(18) 0.67858(11) 0.0570(5) Uani 1 1 d D . .
H40A H 0.9182 0.7364 0.7029 0.068 Uiso 0.752(12) 1 calc PR A 1
H40B H 0.9231 0.7176 0.6892 0.068 Uiso 0.248(12) 1 d PR A 2
C41 C 0.9192(3) 0.7176(6) 0.6185(2) 0.091(2) Uani 0.752(12) 1 d PDU A 1
H41A H 0.9234 0.6511 0.6206 0.136 Uiso 0.752(12) 1 calc PR A 1
H41B H 0.9868 0.7289 0.6022 0.136 Uiso 0.752(12) 1 calc PR A 1
H41C H 0.8776 0.7429 0.5931 0.136 Uiso 0.752(12) 1 calc PR A 1
C42 C 0.8675(4) 0.8641(3) 0.6788(4) 0.100(2) Uani 0.752(12) 1 d PDU A 1
H42A H 0.8379 0.8909 0.7191 0.150 Uiso 0.752(12) 1 calc PR A 1
H42B H 0.8256 0.8927 0.6543 0.150 Uiso 0.752(12) 1 calc PR A 1
H42C H 0.9352 0.8754 0.6632 0.150 Uiso 0.752(12) 1 calc PR A 1
C41' C 0.9035(12) 0.7775(13) 0.6113(5) 0.078(4) Uiso 0.248(12) 1 d PDU A 2
H41D H 0.9067 0.7206 0.5898 0.116 Uiso 0.248(12) 1 calc PR A 2
H41E H 0.9695 0.7932 0.5993 0.116 Uiso 0.248(12) 1 calc PR A 2
H41F H 0.8535 0.8276 0.6025 0.116 Uiso 0.248(12) 1 calc PR A 2
C42' C 0.8749(11) 0.8525(8) 0.7080(6) 0.064(4) Uiso 0.248(12) 1 d PDU A 2
H42D H 0.8533 0.8485 0.7507 0.096 Uiso 0.248(12) 1 calc PR A 2
H42E H 0.8294 0.9037 0.6965 0.096 Uiso 0.248(12) 1 calc PR A 2
H42F H 0.9433 0.8628 0.6957 0.096 Uiso 0.248(12) 1 calc PR A 2
C43 C 0.53102(15) 0.75144(14) 0.66581(9) 0.0428(4) Uani 1 1 d . . .
H43A H 0.4681 0.7319 0.6875 0.051 Uiso 1 1 calc R A .
C44 C 0.57062(17) 0.70251(16) 0.60434(9) 0.0483(5) Uani 1 1 d . A .
H44A H 0.5878 0.6357 0.6080 0.072 Uiso 1 1 calc R . .
H44B H 0.6306 0.7230 0.5819 0.072 Uiso 1 1 calc R . .
H44C H 0.5187 0.7175 0.5840 0.072 Uiso 1 1 calc R . .
C45 C 0.50497(18) 0.85600(15) 0.65896(11) 0.0530(5) Uani 1 1 d . A .
H45A H 0.4795 0.8882 0.6978 0.079 Uiso 1 1 calc R . .
H45B H 0.4535 0.8706 0.6383 0.079 Uiso 1 1 calc R . .
H45C H 0.5654 0.8758 0.6363 0.079 Uiso 1 1 calc R . .
C46 C 0.33163(14) 0.39276(13) 0.67200(8) 0.0375(4) Uani 1 1 d . . .
C47 C 0.39185(14) 0.38860(14) 0.61332(8) 0.0394(4) Uani 1 1 d . A .
C48 C 0.34669(15) 0.40559(16) 0.56796(8) 0.0456(4) Uani 1 1 d . . .
H48A H 0.3885 0.4018 0.5286 0.055 Uiso 1 1 calc R A .
C49 C 0.24327(16) 0.42780(18) 0.57828(9) 0.0529(5) Uani 1 1 d D A .
C50 C 0.18438(16) 0.43122(18) 0.63623(10) 0.0533(5) Uani 1 1 d . . .
H50A H 0.1134 0.4463 0.6442 0.064 Uiso 1 1 calc R A .
C51 C 0.22471(15) 0.41354(15) 0.68298(9) 0.0447(4) Uani 1 1 d . A .
C52 C 0.50581(14) 0.36320(15) 0.59476(8) 0.0444(4) Uani 1 1 d . . .
H52A H 0.5285 0.3518 0.6308 0.053 Uiso 1 1 calc R A .
C53 C 0.54696(19) 0.27530(18) 0.55435(11) 0.0601(6) Uani 1 1 d . A .
H53A H 0.5186 0.2250 0.5741 0.090 Uiso 1 1 calc R . .
H53B H 0.6203 0.2586 0.5453 0.090 Uiso 1 1 calc R . .
H53C H 0.5283 0.2862 0.5179 0.090 Uiso 1 1 calc R . .
C54 C 0.55181(17) 0.43939(18) 0.56269(10) 0.0555(5) Uani 1 1 d . A .
H54A H 0.5268 0.4964 0.5877 0.083 Uiso 1 1 calc R . .
H54B H 0.5331 0.4494 0.5262 0.083 Uiso 1 1 calc R . .
H54C H 0.6251 0.4214 0.5536 0.083 Uiso 1 1 calc R . .
C55 C 0.1968(2) 0.4518(4) 0.52825(13) 0.0652(12) Uani 0.921(11) 1 d PDU A 1
H55A H 0.2523 0.4388 0.4906 0.078 Uiso 0.921(11) 1 calc PR A 1
C56 C 0.1237(5) 0.3927(6) 0.5266(2) 0.133(2) Uani 0.921(11) 1 d PDU A 1
H56A H 0.0954 0.4094 0.4939 0.199 Uiso 0.921(11) 1 calc PR A 1
H56B H 0.0694 0.4026 0.5636 0.199 Uiso 0.921(11) 1 calc PR A 1
H56C H 0.1588 0.3276 0.5211 0.199 Uiso 0.921(11) 1 calc PR A 1
C57 C 0.1465(3) 0.5514(4) 0.53179(15) 0.0943(19) Uani 0.921(11) 1 d PDU A 1
H57A H 0.1178 0.5642 0.4990 0.141 Uiso 0.921(11) 1 calc PR A 1
H57B H 0.1958 0.5889 0.5298 0.141 Uiso 0.921(11) 1 calc PR A 1
H57C H 0.0929 0.5664 0.5689 0.141 Uiso 0.921(11) 1 calc PR A 1
C55' C 0.193(3) 0.418(3) 0.5309(17) 0.061(9) Uiso 0.079(11) 1 d PDU A 2
H55B H 0.2450 0.4200 0.4927 0.073 Uiso 0.079(11) 1 calc PR A 2
C56' C 0.155(6) 0.333(3) 0.526(4) 0.146(12) Uiso 0.079(11) 1 d PDU A 2
H56D H 0.1265 0.3369 0.4927 0.219 Uiso 0.079(11) 1 calc PR A 2
H56E H 0.1029 0.3277 0.5621 0.219 Uiso 0.079(11) 1 calc PR A 2
H56F H 0.2105 0.2785 0.5194 0.219 Uiso 0.079(11) 1 calc PR A 2
C57' C 0.111(4) 0.502(3) 0.535(2) 0.089(9) Uiso 0.079(11) 1 d PDU A 2
H57D H 0.0789 0.4973 0.5041 0.134 Uiso 0.079(11) 1 calc PR A 2
H57E H 0.1397 0.5571 0.5298 0.134 Uiso 0.079(11) 1 calc PR A 2
H57F H 0.0611 0.5075 0.5735 0.134 Uiso 0.079(11) 1 calc PR A 2
C58 C 0.14776(15) 0.41401(18) 0.74324(10) 0.0517(5) Uani 1 1 d . . .
H58A H 0.1859 0.4004 0.7728 0.062 Uiso 1 1 calc R A .
C59 C 0.0913(2) 0.3372(2) 0.74400(13) 0.0709(7) Uani 1 1 d . A .
H59A H 0.0431 0.3379 0.7828 0.106 Uiso 1 1 calc R . .
H59B H 0.1393 0.2775 0.7355 0.106 Uiso 1 1 calc R . .
H59C H 0.0554 0.3471 0.7142 0.106 Uiso 1 1 calc R . .
C60 C 0.07315(18) 0.5057(2) 0.76259(11) 0.0653(7) Uani 1 1 d . A .
H60A H 0.0270 0.5011 0.8013 0.098 Uiso 1 1 calc R . .
H60B H 0.0349 0.5214 0.7342 0.098 Uiso 1 1 calc R . .
H60C H 0.1095 0.5539 0.7648 0.098 Uiso 1 1 calc R . .
C61 C 0.64725(12) 0.28121(13) 0.69574(7) 0.0356(4) Uani 1 1 d . . .
C62 C 0.64862(14) 0.19162(14) 0.67476(8) 0.0422(4) Uani 1 1 d . A .
C63 C 0.72524(16) 0.15029(16) 0.62522(10) 0.0514(5) Uani 1 1 d . . .
H63A H 0.7262 0.0901 0.6118 0.062 Uiso 1 1 calc R A .
C64 C 0.79969(16) 0.19335(18) 0.59495(10) 0.0550(6) Uani 1 1 d D A .
C65 C 0.79743(15) 0.28065(16) 0.61523(9) 0.0488(5) Uani 1 1 d . . .
H65A H 0.8474 0.3116 0.5943 0.059 Uiso 1 1 calc R A .
C66 C 0.72435(13) 0.32532(14) 0.66550(8) 0.0397(4) Uani 1 1 d . A .
C67 C 0.57371(16) 0.13422(14) 0.70471(9) 0.0475(5) Uani 1 1 d . . .
H67A H 0.5252 0.1717 0.7398 0.057 Uiso 1 1 calc R A .
C68 C 0.6256(2) 0.04537(17) 0.72664(12) 0.0619(6) Uani 1 1 d . A .
H68A H 0.6644 0.0606 0.7518 0.093 Uiso 1 1 calc R . .
H68B H 0.6708 0.0053 0.6930 0.093 Uiso 1 1 calc R . .
H68C H 0.5748 0.0134 0.7491 0.093 Uiso 1 1 calc R . .
C69 C 0.51275(19) 0.11042(18) 0.66561(11) 0.0579(6) Uani 1 1 d . A .
H69A H 0.4795 0.1672 0.6516 0.087 Uiso 1 1 calc R . .
H69B H 0.4620 0.0785 0.6883 0.087 Uiso 1 1 calc R . .
H69C H 0.5577 0.0703 0.6319 0.087 Uiso 1 1 calc R . .
C70 C 0.8825(4) 0.1457(7) 0.5408(2) 0.076(2) Uani 0.777(11) 1 d PDU A 1
H70A H 0.8765 0.0800 0.5430 0.091 Uiso 0.777(11) 1 calc PR A 1
C71 C 0.9830(3) 0.1407(7) 0.5437(3) 0.151(4) Uani 0.777(11) 1 d PDU A 1
H71A H 1.0314 0.1078 0.5081 0.226 Uiso 0.777(11) 1 calc PR A 1
H71B H 0.9926 0.1076 0.5782 0.226 Uiso 0.777(11) 1 calc PR A 1
H71C H 0.9936 0.2031 0.5468 0.226 Uiso 0.777(11) 1 calc PR A 1
C72 C 0.8579(4) 0.1738(5) 0.48569(16) 0.0980(19) Uani 0.777(11) 1 d PDU A 1
H72A H 0.9109 0.1405 0.4520 0.147 Uiso 0.777(11) 1 calc PR A 1
H72B H 0.8527 0.2403 0.4823 0.147 Uiso 0.777(11) 1 calc PR A 1
H72C H 0.7937 0.1593 0.4864 0.147 Uiso 0.777(11) 1 calc PR A 1
C70' C 0.8782(16) 0.146(2) 0.5407(8) 0.079(8) Uiso 0.223(11) 1 d PDU A 2
H70B H 0.9159 0.1946 0.5259 0.095 Uiso 0.223(11) 1 calc PR A 2
C71' C 0.9545(13) 0.0751(12) 0.5546(7) 0.085(5) Uiso 0.223(11) 1 d PD A 2
H71D H 1.0069 0.0498 0.5184 0.128 Uiso 0.223(11) 1 calc PR A 2
H71E H 0.9240 0.0257 0.5740 0.128 Uiso 0.223(11) 1 calc PR A 2
H71F H 0.9843 0.1020 0.5809 0.128 Uiso 0.223(11) 1 calc PR A 2
C72' C 0.8442(13) 0.1262(14) 0.4905(7) 0.079(5) Uiso 0.223(11) 1 d PDU A 2
H72D H 0.9025 0.0996 0.4573 0.119 Uiso 0.223(11) 1 calc PR A 2
H72E H 0.8068 0.1835 0.4794 0.119 Uiso 0.223(11) 1 calc PR A 2
H72F H 0.8005 0.0823 0.5012 0.119 Uiso 0.223(11) 1 calc PR A 2
C73 C 0.73672(14) 0.41872(14) 0.68435(8) 0.0419(4) Uani 1 1 d . . .
H73A H 0.6809 0.4425 0.7208 0.050 Uiso 1 1 calc R A .
C74 C 0.83698(16) 0.41348(18) 0.69832(10) 0.0534(5) Uani 1 1 d . A .
H74A H 0.8433 0.3687 0.7282 0.080 Uiso 1 1 calc R . .
H74B H 0.8385 0.4742 0.7130 0.080 Uiso 1 1 calc R . .
H74C H 0.8929 0.3942 0.6626 0.080 Uiso 1 1 calc R . .
C75 C 0.73048(16) 0.48935(16) 0.63785(9) 0.0495(5) Uani 1 1 d . A .
H75A H 0.6673 0.4944 0.6280 0.074 Uiso 1 1 calc R . .
H75B H 0.7872 0.4695 0.6025 0.074 Uiso 1 1 calc R . .
H75C H 0.7329 0.5494 0.6531 0.074 Uiso 1 1 calc R . .
C76 C 0.55757(13) 0.24257(12) 0.82556(8) 0.0356(4) Uani 1 1 d . . .
C77 C 0.65846(14) 0.20628(13) 0.82559(8) 0.0388(4) Uani 1 1 d . A .
C78 C 0.68154(15) 0.12924(14) 0.85728(9) 0.0456(4) Uani 1 1 d . . .
H78A H 0.7497 0.1057 0.8560 0.055 Uiso 1 1 calc R A .
C79 C 0.60976(17) 0.08596(15) 0.89024(10) 0.0494(5) Uani 1 1 d . A .
C80 C 0.51080(16) 0.12821(15) 0.89610(10) 0.0482(5) Uani 1 1 d . . .
H80A H 0.4594 0.1028 0.9212 0.058 Uiso 1 1 calc R A .
C81 C 0.48276(14) 0.20699(14) 0.86667(8) 0.0409(4) Uani 1 1 d . A .
C82 C 0.74628(13) 0.25039(14) 0.79711(8) 0.0409(4) Uani 1 1 d . . .
H82A H 0.7213 0.3040 0.7755 0.049 Uiso 1 1 calc R A .
C83 C 0.78297(16) 0.28718(17) 0.84505(10) 0.0497(5) Uani 1 1 d . A .
H83A H 0.7268 0.3298 0.8725 0.075 Uiso 1 1 calc R . .
H83B H 0.8361 0.3197 0.8270 0.075 Uiso 1 1 calc R . .
H83C H 0.8094 0.2356 0.8662 0.075 Uiso 1 1 calc R . .
C84 C 0.83363(16) 0.18469(17) 0.75317(10) 0.0532(5) Uani 1 1 d . A .
H84A H 0.8096 0.1622 0.7225 0.080 Uiso 1 1 calc R . .
H84B H 0.8606 0.1324 0.7736 0.080 Uiso 1 1 calc R . .
H84C H 0.8866 0.2175 0.7353 0.080 Uiso 1 1 calc R . .
C85 C 0.6366(2) 0.00008(17) 0.92311(13) 0.0645(6) Uani 1 1 d . . .
H85A H 0.5777 -0.0295 0.9334 0.077 Uiso 1 1 calc R A .
C86 C 0.6538(3) 0.0269(3) 0.97972(17) 0.0956(11) Uani 1 1 d . A .
H86A H 0.5946 0.0719 1.0029 0.143 Uiso 1 1 calc R . .
H86B H 0.7127 0.0543 0.9709 0.143 Uiso 1 1 calc R . .
H86C H 0.6651 -0.0279 1.0021 0.143 Uiso 1 1 calc R . .
C87 C 0.7260(3) -0.0696(2) 0.8858(2) 0.1125(15) Uani 1 1 d . A .
H87A H 0.7126 -0.0855 0.8494 0.169 Uiso 1 1 calc R . .
H87B H 0.7377 -0.1253 0.9075 0.169 Uiso 1 1 calc R . .
H87C H 0.7856 -0.0433 0.8763 0.169 Uiso 1 1 calc R . .
C88 C 0.37268(15) 0.25447(15) 0.88806(9) 0.0462(4) Uani 1 1 d . . .
H88A H 0.3583 0.3025 0.8601 0.055 Uiso 1 1 calc R A .
C89 C 0.35093(19) 0.30248(19) 0.94909(10) 0.0606(6) Uani 1 1 d . A .
H89A H 0.3958 0.3448 0.9467 0.091 Uiso 1 1 calc R . .
H89B H 0.3623 0.2560 0.9773 0.091 Uiso 1 1 calc R . .
H89C H 0.2810 0.3372 0.9620 0.091 Uiso 1 1 calc R . .
C90 C 0.30048(18) 0.1895(2) 0.89352(12) 0.0635(6) Uani 1 1 d . A .
H90A H 0.3123 0.1586 0.8552 0.095 Uiso 1 1 calc R . .
H90B H 0.2310 0.2252 0.9070 0.095 Uiso 1 1 calc R . .
H90C H 0.3121 0.1433 0.9218 0.095 Uiso 1 1 calc R . .
C101 C 0.9642(3) 0.5937(2) 0.99823(15) 0.0846(9) Uani 1 1 d . . .
H10B H 0.9395 0.6581 0.9972 0.101 Uiso 1 1 calc R . .
C102 C 0.9271(3) 0.5324(2) 0.97191(15) 0.0863(9) Uani 1 1 d . . .
H10C H 0.8775 0.5546 0.9525 0.104 Uiso 1 1 calc R . .
C103 C 0.9625(3) 0.4384(2) 0.97396(15) 0.0848(9) Uani 1 1 d . . .
H10D H 0.9367 0.3960 0.9564 0.102 Uiso 1 1 calc R . .
C111 C 0.6439(9) 1.0379(6) 0.4953(5) 0.117(5) Uiso 0.284(6) 1 d PG B -1
H11D H 0.6472 1.1006 0.4985 0.141 Uiso 0.284(6) 1 calc PR B -1
C112 C 0.7282(7) 0.9683(8) 0.4921(5) 0.100(4) Uiso 0.284(6) 1 d PG B -1
H11E H 0.7892 0.9835 0.4931 0.120 Uiso 0.284(6) 1 calc PR B -1
C113 C 0.7234(7) 0.8765(7) 0.4874(5) 0.122(6) Uiso 0.284(6) 1 d PG B -1
H11F H 0.7811 0.8290 0.4852 0.146 Uiso 0.284(6) 1 calc PR B -1
C114 C 0.6343(9) 0.8543(6) 0.4858(6) 0.120(5) Uiso 0.284(6) 1 d PG B -1
H11G H 0.6310 0.7916 0.4826 0.144 Uiso 0.284(6) 1 calc PR B -1
C115 C 0.5499(7) 0.9239(7) 0.4890(5) 0.104(4) Uiso 0.284(6) 1 d PG B -1
H11H H 0.4890 0.9087 0.4880 0.125 Uiso 0.284(6) 1 calc PR B -1
C116 C 0.5547(7) 1.0157(6) 0.4938(5) 0.110(5) Uiso 0.284(6) 1 d PG B -1
H11I H 0.4971 1.0632 0.4959 0.131 Uiso 0.284(6) 1 calc PR B -1
C121 C 0.6731(8) 1.0135(5) 0.5062(4) 0.062(3) Uiso 0.216(6) 1 d PG B -2
H12D H 0.6678 1.0730 0.5224 0.075 Uiso 0.216(6) 1 calc PR B -2
C122 C 0.7368(7) 0.9374(7) 0.5199(4) 0.070(4) Uiso 0.216(6) 1 d PG B -2
H12E H 0.7752 0.9449 0.5456 0.084 Uiso 0.216(6) 1 calc PR B -2
C123 C 0.7445(8) 0.8503(6) 0.4962(5) 0.098(5) Uiso 0.216(6) 1 d PG B -2
H12F H 0.7881 0.7983 0.5056 0.117 Uiso 0.216(6) 1 calc PR B -2
C124 C 0.6885(10) 0.8393(6) 0.4586(5) 0.096(5) Uiso 0.216(6) 1 d PG B -2
H12G H 0.6937 0.7797 0.4423 0.115 Uiso 0.216(6) 1 calc PR B -2
C125 C 0.6247(11) 0.9153(8) 0.4448(6) 0.114(7) Uiso 0.216(6) 1 d PG B -2
H12H H 0.5863 0.9078 0.4191 0.137 Uiso 0.216(6) 1 calc PR B -2
C126 C 0.6170(9) 1.0025(7) 0.4686(5) 0.110(6) Uiso 0.216(6) 1 d PG B -2
H12I H 0.5734 1.0545 0.4592 0.132 Uiso 0.216(6) 1 calc PR B -2

loop_
_atom_site_aniso_label
_atom_site_aniso_U_11
_atom_site_aniso_U_22
_atom_site_aniso_U_33
_atom_site_aniso_U_23
_atom_site_aniso_U_13
_atom_site_aniso_U_12
Si1 0.0269(2) 0.0406(2) 0.0277(2) -0.00303(17) -0.00835(17) 0.00113(17)
Si2 0.0254(2) 0.0458(3) 0.0276(2) -0.00498(18) -0.00686(17) 0.00120(18)
Si3 0.0289(2) 0.0430(3) 0.0282(2) -0.00596(18) -0.00924(17) 0.00525(18)
Si4 0.0274(2) 0.0376(3) 0.0297(2) -0.0038(2) -0.01014(18) -0.00078(18)
Si5 0.0275(2) 0.0416(3) 0.0295(2) -0.00326(19) -0.00974(18) -0.0023(2)
Si6 0.0269(2) 0.0392(2) 0.0280(2) -0.00316(17) -0.00799(17) 0.00126(17)
Cl1 0.0420(2) 0.0510(2) 0.0314(2) -0.00220(17) -0.01600(17) 0.00061(18)
Cl2 0.0323(2) 0.0589(3) 0.0362(2) -0.00343(18) -0.00211(17) -0.00269(18)
Cl3 0.0329(2) 0.0431(3) 0.0284(2) -0.0046(2) -0.00986(17) -0.0031(2)
Cl4 0.0433(3) 0.0513(3) 0.0497(3) 0.0029(2) -0.0168(2) -0.0127(2)
C1 0.0321(8) 0.0457(10) 0.0320(8) -0.0070(7) -0.0082(7) 0.0039(7)
C2 0.0345(9) 0.0455(10) 0.0333(9) -0.0056(7) -0.0087(7) 0.0020(7)
C3 0.0399(10) 0.0544(11) 0.0319(9) -0.0090(8) -0.0106(8) 0.0043(8)
C4 0.0382(10) 0.0600(12) 0.0370(10) -0.0128(9) -0.0070(8) 0.0077(9)
C5 0.0319(9) 0.0637(13) 0.0408(10) -0.0119(9) -0.0098(8) 0.0097(8)
C6 0.0344(9) 0.0552(11) 0.0354(9) -0.0089(8) -0.0100(7) 0.0053(8)
C7 0.0356(9) 0.0524(11) 0.0314(9) -0.0078(7) -0.0102(7) 0.0072(8)
C8 0.0440(11) 0.0702(15) 0.0615(14) -0.0046(11) -0.0227(10) -0.0020(10)
C9 0.0529(12) 0.0552(12) 0.0361(10) -0.0037(8) -0.0131(9) 0.0064(9)
C10 0.0414(11) 0.0843(17) 0.0418(11) -0.0218(11) -0.0118(9) 0.0197(11)
C11 0.0781(18) 0.0720(17) 0.0620(15) -0.0304(13) -0.0169(13) 0.0164(14)
C12 0.0398(11) 0.115(2) 0.0422(12) -0.0132(13) -0.0037(9) 0.0027(12)
C13 0.0316(9) 0.0747(14) 0.0378(10) -0.0135(9) -0.0110(8) 0.0099(9)
C14 0.0461(12) 0.0852(17) 0.0470(12) -0.0111(11) -0.0195(10) 0.0213(11)
C15 0.0380(11) 0.105(2) 0.0472(12) -0.0212(12) -0.0128(9) -0.0034(12)
C16 0.0327(8) 0.0439(10) 0.0342(9) -0.0035(7) -0.0104(7) 0.0071(7)
C17 0.0423(10) 0.0458(10) 0.0388(10) -0.0066(8) -0.0109(8) 0.0055(8)
C18 0.0587(13) 0.0439(11) 0.0507(12) -0.0048(9) -0.0147(10) 0.0073(9)
C19 0.0557(13) 0.0540(12) 0.0509(12) 0.0026(10) -0.0162(10) 0.0134(10)
C20 0.0479(11) 0.0558(12) 0.0420(10) 0.0008(9) -0.0191(9) 0.0092(9)
C21 0.0320(9) 0.0523(11) 0.0362(9) -0.0026(8) -0.0120(7) 0.0065(8)
C22 0.0548(12) 0.0449(10) 0.0422(10) -0.0080(8) -0.0164(9) -0.0010(9)
C23 0.0664(14) 0.0590(13) 0.0477(12) -0.0163(10) -0.0118(11) -0.0027(11)
C24 0.0609(13) 0.0569(13) 0.0554(13) -0.0105(10) -0.0181(11) -0.0090(10)
C25 0.064(3) 0.048(2) 0.085(3) 0.0090(18) -0.042(2) 0.004(2)
C26 0.078(3) 0.112(5) 0.200(9) 0.074(5) -0.022(4) 0.048(3)
C27 0.175(6) 0.107(5) 0.201(7) 0.060(4) -0.127(6) -0.049(4)
C28 0.0386(9) 0.0563(11) 0.0351(9) -0.0032(8) -0.0163(8) 0.0018(8)
C29 0.0401(10) 0.0780(15) 0.0446(11) -0.0060(10) -0.0192(9) 0.0004(10)
C30 0.0444(10) 0.0609(12) 0.0374(10) -0.0060(9) -0.0140(8) 0.0028(9)
C31 0.0376(9) 0.0405(9) 0.0363(9) -0.0048(7) -0.0109(7) -0.0054(7)
C32 0.0431(10) 0.0521(11) 0.0420(10) -0.0017(8) -0.0159(8) -0.0105(8)
C33 0.0437(11) 0.0639(13) 0.0508(12) 0.0009(10) -0.0215(9) -0.0146(9)
C34 0.0417(10) 0.0546(12) 0.0556(12) -0.0002(9) -0.0161(9) -0.0130(9)
C35 0.0434(10) 0.0496(11) 0.0466(11) 0.0041(8) -0.0132(8) -0.0110(8)
C36 0.0385(9) 0.0400(9) 0.0408(9) -0.0022(7) -0.0117(8) -0.0052(7)
C37 0.0483(11) 0.0725(14) 0.0428(11) 0.0015(10) -0.0217(9) -0.0196(10)
C38 0.0525(13) 0.0914(19) 0.0649(15) 0.0215(13) -0.0254(12) -0.0160(13)
C39 0.0741(17) 0.116(2) 0.0515(14) -0.0152(14) -0.0169(12) -0.0440(17)
C40 0.0415(11) 0.0697(14) 0.0630(14) 0.0057(11) -0.0182(10) -0.0153(10)
C41 0.0352(17) 0.133(5) 0.091(3) -0.037(3) 0.0023(17) -0.020(2)
C42 0.053(2) 0.078(3) 0.155(7) 0.000(3) 0.003(3) -0.030(2)
C43 0.0394(9) 0.0474(10) 0.0407(10) 0.0021(8) -0.0130(8) -0.0059(8)
C44 0.0489(11) 0.0554(12) 0.0416(10) 0.0024(9) -0.0155(9) -0.0108(9)
C45 0.0512(12) 0.0490(11) 0.0565(12) 0.0045(9) -0.0177(10) -0.0036(9)
C46 0.0359(9) 0.0454(10) 0.0319(8) -0.0050(7) -0.0136(7) -0.0049(7)
C47 0.0363(9) 0.0465(10) 0.0347(9) -0.0052(7) -0.0134(7) -0.0030(7)
C48 0.0407(10) 0.0620(12) 0.0322(9) -0.0067(8) -0.0127(8) -0.0037(9)
C49 0.0429(10) 0.0766(15) 0.0402(10) -0.0082(10) -0.0203(9) -0.0037(10)
C50 0.0359(10) 0.0804(15) 0.0438(11) -0.0065(10) -0.0169(8) -0.0057(10)
C51 0.0360(9) 0.0592(12) 0.0400(10) -0.0050(8) -0.0140(8) -0.0085(8)
C52 0.0355(9) 0.0622(12) 0.0321(9) -0.0037(8) -0.0121(7) -0.0005(8)
C53 0.0521(12) 0.0640(14) 0.0501(12) -0.0073(10) -0.0104(10) 0.0109(10)
C54 0.0449(11) 0.0762(15) 0.0436(11) -0.0043(10) -0.0094(9) -0.0139(10)
C55 0.0456(14) 0.109(3) 0.0387(13) -0.0089(16) -0.0215(11) -0.0009(18)
C56 0.139(4) 0.203(7) 0.113(3) 0.014(4) -0.099(3) -0.072(4)
C57 0.087(3) 0.132(4) 0.0515(17) -0.0003(19) -0.0373(17) 0.024(3)
C58 0.0364(10) 0.0750(14) 0.0443(11) 0.0036(10) -0.0136(8) -0.0112(9)
C59 0.0478(13) 0.104(2) 0.0700(16) 0.0158(15) -0.0224(12) -0.0288(13)
C60 0.0407(11) 0.0963(19) 0.0466(12) -0.0010(12) -0.0054(9) 0.0011(12)
C61 0.0278(8) 0.0442(9) 0.0300(8) -0.0042(7) -0.0091(6) 0.0035(7)
C62 0.0377(9) 0.0464(10) 0.0383(9) -0.0066(8) -0.0134(8) 0.0031(8)
C63 0.0460(11) 0.0511(11) 0.0483(11) -0.0160(9) -0.0121(9) 0.0061(9)
C64 0.0402(11) 0.0689(14) 0.0414(11) -0.0147(10) -0.0043(9) 0.0091(10)
C65 0.0344(9) 0.0627(13) 0.0381(10) -0.0030(9) -0.0027(8) 0.0025(9)
C66 0.0304(8) 0.0508(10) 0.0320(9) -0.0014(7) -0.0090(7) 0.0031(7)
C67 0.0478(11) 0.0446(10) 0.0477(11) -0.0073(8) -0.0150(9) -0.0035(8)
C68 0.0700(15) 0.0479(12) 0.0699(15) 0.0006(11) -0.0285(12) -0.0067(11)
C69 0.0567(13) 0.0621(14) 0.0572(13) -0.0098(10) -0.0208(11) -0.0116(11)
C70 0.048(2) 0.093(4) 0.057(3) -0.035(2) 0.0094(15) 0.0163(19)
C71 0.045(2) 0.223(9) 0.141(5) -0.095(5) 0.004(3) 0.025(3)
C72 0.099(3) 0.113(4) 0.044(2) -0.012(2) 0.019(2) 0.004(3)
C73 0.0327(9) 0.0533(11) 0.0353(9) 0.0004(8) -0.0061(7) -0.0050(8)
C74 0.0398(10) 0.0709(14) 0.0520(12) 0.0083(10) -0.0155(9) -0.0147(10)
C75 0.0421(10) 0.0571(12) 0.0439(11) 0.0046(9) -0.0089(8) -0.0043(9)
C76 0.0339(8) 0.0385(9) 0.0324(8) -0.0017(7) -0.0103(7) -0.0024(7)
C77 0.0353(9) 0.0440(10) 0.0352(9) -0.0004(7) -0.0119(7) -0.0024(7)
C78 0.0396(10) 0.0471(10) 0.0476(11) 0.0040(8) -0.0158(8) -0.0002(8)
C79 0.0493(11) 0.0449(11) 0.0536(12) 0.0080(9) -0.0171(9) -0.0067(9)
C80 0.0452(10) 0.0465(11) 0.0504(11) 0.0082(9) -0.0107(9) -0.0094(8)
C81 0.0372(9) 0.0445(10) 0.0393(9) -0.0008(7) -0.0109(7) -0.0057(8)
C82 0.0311(8) 0.0518(11) 0.0382(9) 0.0049(8) -0.0127(7) -0.0026(8)
C83 0.0429(10) 0.0629(13) 0.0487(11) 0.0084(9) -0.0235(9) -0.0100(9)
C84 0.0360(10) 0.0638(13) 0.0506(12) 0.0041(10) -0.0099(9) 0.0043(9)
C85 0.0581(14) 0.0504(12) 0.0886(18) 0.0252(12) -0.0279(13) -0.0116(10)
C86 0.128(3) 0.088(2) 0.095(2) 0.0514(19) -0.061(2) -0.039(2)
C87 0.102(3) 0.0517(16) 0.154(4) 0.025(2) -0.013(3) 0.0116(17)
C88 0.0350(9) 0.0532(11) 0.0453(10) 0.0043(9) -0.0082(8) -0.0037(8)
C89 0.0559(13) 0.0698(15) 0.0413(11) 0.0007(10) -0.0030(10) 0.0023(11)
C90 0.0458(12) 0.0794(17) 0.0694(15) 0.0243(13) -0.0191(11) -0.0206(11)
C101 0.083(2) 0.0712(18) 0.082(2) -0.0013(15) 0.0065(17) -0.0196(16)
C102 0.078(2) 0.087(2) 0.079(2) -0.0037(16) 0.0040(16) -0.0215(17)
C103 0.077(2) 0.081(2) 0.080(2) -0.0108(16) 0.0071(16) -0.0241(16)

loop_
_atom_type_symbol
_atom_type_description
_atom_type_scat_dispersion_real
_atom_type_scat_dispersion_imag
_atom_type_scat_source
C C 0.0181 0.0091 'International Tables Vol C Tables 4.2.6.8 and 6.1.1.4'
H H 0.0000 0.0000 'International Tables Vol C Tables 4.2.6.8 and 6.1.1.4'
Si Si 0.2541 0.3302 'International Tables Vol C Tables 4.2.6.8 and 6.1.1.4'
Cl Cl 0.3639 0.7018 'International Tables Vol C Tables 4.2.6.8 and 6.1.1.4'

loop_
_geom_angle_atom_site_label_1
_geom_angle_atom_site_label_2
_geom_angle_atom_site_label_3
_geom_angle
_geom_angle_site_symmetry_3
Cl1 Si1 Si4 117.69(3) .
Cl1 Si1 Si6 108.46(3) .
Si4 Si1 Si6 127.71(3) .
Cl1 Si1 Si2 122.82(3) .
Si4 Si1 Si2 82.52(2) .
Si6 Si1 Si2 92.74(2) .
Cl1 Si1 Si5' 100.3(3) .
Si6 Si1 Si5' 141.7(3) .
Si2 Si1 Si5' 92.3(2) .
Cl2 Si2 Si4' 131.0(3) .
Cl2 Si2 Si1 119.80(3) .
Si4' Si2 Si1 78.0(3) .
Cl2 Si2 Si5 108.79(3) .
Si1 Si2 Si5 87.97(2) .
Cl2 Si2 Si3 105.63(2) .
Si4' Si2 Si3 119.7(3) .
Si1 Si2 Si3 92.15(2) .
Si5 Si2 Si3 140.07(3) .
C16 Si3 C1 104.28(8) .
C16 Si3 Si4 101.83(6) .
C1 Si3 Si4 132.09(6) .
C16 Si3 Si2 138.63(6) .
C1 Si3 Si2 103.93(7) .
Si4 Si3 Si2 80.41(2) .
C16 Si3 Si5' 102.3(2) .
C1 Si3 Si5' 116.1(3) .
Si2 Si3 Si5' 91.6(2) .
C31 Si4 Cl3 105.44(6) .
C31 Si4 Si1 128.39(6) .
Cl3 Si4 Si1 83.24(3) .
C31 Si4 Si3 134.23(6) .
Cl3 Si4 Si3 88.88(2) .
Si1 Si4 Si3 95.88(2) .
C46 Si5 Cl4 98.63(6) .
C46 Si5 Si2 112.78(6) .
Cl4 Si5 Si2 116.95(3) .
C46 Si5 Si6 137.50(6) .
Cl4 Si5 Si6 102.47(3) .
Si2 Si5 Si6 89.63(2) .
C61 Si6 C76 105.75(8) .
C61 Si6 Si1 131.53(6) .
C76 Si6 Si1 101.35(6) .
C61 Si6 Si4' 105.2(2) .
C76 Si6 Si4' 140.0(3) .
Si1 Si6 Si4' 75.6(3) .
C61 Si6 Si5 110.40(6) .
C76 Si6 Si5 120.81(6) .
Si1 Si6 Si5 87.97(2) .
C46 Si4' Cl3' 108.8(6) .
C46 Si4' Si2 117.9(5) .
Cl3' Si4' Si2 92.5(6) .
C46 Si4' Si6 136.1(5) .
Cl3' Si4' Si6 93.5(5) .
Si2 Si4' Si6 97.6(4) .
C31 Si5' Cl4' 97.2(7) .
C31 Si5' Si1 121.1(5) .
Cl4' Si5' Si1 121.8(6) .
C31 Si5' Si3 130.6(6) .
Cl4' Si5' Si3 104.9(5) .
C32 Si5' Si3 163.5(5) .
Si1 Si5' Si3 82.9(3) .
C2 C1 C6 117.51(16) .
C2 C1 Si3 124.59(13) .
C6 C1 Si3 117.66(14) .
C3 C2 C1 120.33(17) .
C3 C2 C7 116.36(16) .
C1 C2 C7 123.25(15) .
C4 C3 C2 122.17(18) .
C5 C4 C3 117.05(17) .
C5 C4 C10 121.63(18) .
C3 C4 C10 121.32(19) .
C4 C5 C6 123.16(18) .
C5 C6 C1 119.31(18) .
C5 C6 C13 116.28(16) .
C1 C6 C13 124.37(16) .
C2 C7 C8 113.16(17) .
C2 C7 C9 109.74(17) .
C8 C7 C9 110.83(18) .
C11 C10 C12 110.5(2) .
C11 C10 C4 111.4(2) .
C12 C10 C4 112.0(2) .
C6 C13 C14 112.2(2) .
C6 C13 C15 110.59(19) .
C14 C13 C15 110.67(19) .
C21 C16 C17 118.03(18) .
C21 C16 Si3 126.69(16) .
C17 C16 Si3 115.25(14) .
C18 C17 C16 119.39(19) .
C18 C17 C22 116.25(19) .
C16 C17 C22 124.34(18) .
C19 C18 C17 122.5(2) .
C20 C19 C18 117.6(2) .
C20 C19 C25 116.3(3) .
C18 C19 C25 125.9(3) .
C20 C19 C25' 129.3(5) .
C18 C19 C25' 112.7(5) .
C19 C20 C21 122.8(2) .
C20 C21 C16 119.5(2) .
C20 C21 C28 116.44(18) .
C16 C21 C28 124.00(18) .
C24 C22 C17 112.54(19) .
C24 C22 C23 109.96(19) .
C17 C22 C23 111.18(18) .
C26 C25 C27 104.3(6) .
C26 C25 C19 114.3(4) .
C27 C25 C19 110.1(5) .
C26' C25' C27' 98.8(11) .
C26' C25' C19 101.8(13) .
C27' C25' C19 114.2(9) .
C21 C28 C30 111.79(18) .
C21 C28 C29 111.79(17) .
C30 C28 C29 108.30(16) .
C32 C31 C36 118.40(18) .
C32 C31 Si5' 99.3(4) .
C36 C31 Si5' 140.6(4) .
C32 C31 Si4 117.52(15) .
C36 C31 Si4 123.70(14) .
C33 C32 C31 119.76(19) .
C33 C32 C37 116.97(18) .
C31 C32 C37 123.25(19) .
C34 C33 C32 122.18(19) .
C33 C34 C35 117.5(2) .
C33 C34 C40 120.5(2) .
C35 C34 C40 121.9(2) .
C34 C35 C36 122.7(2) .
C35 C36 C31 119.08(18) .
C35 C36 C43 115.93(18) .
C31 C36 C43 124.99(17) .
C32 C37 C39 111.2(2) .
C32 C37 C38 111.5(2) .
C39 C37 C38 110.5(2) .
C42 C40 C41 112.3(4) .
C42 C40 C34 113.3(2) .
C41 C40 C34 109.5(3) .
C42' C40 C34 109.1(6) .
C42' C40 C41' 105.8(7) .
C34 C40 C41' 117.6(6) .
C36 C43 C44 112.05(16) .
C36 C43 C45 110.84(17) .
C44 C43 C45 108.47(17) .
C47 C46 C51 117.98(16) .
C47 C46 Si5 127.36(14) .
C51 C46 Si5 114.59(14) .
C47 C46 Si4' 111.5(3) .
C51 C46 Si4' 126.2(3) .
C48 C47 C46 119.92(17) .
C48 C47 C52 116.15(17) .
C46 C47 C52 123.90(16) .
C49 C48 C47 122.50(18) .
C48 C49 C50 117.25(19) .
C48 C49 C55' 122.8(18) .
C50 C49 C55' 116.9(19) .
C48 C49 C55 121.0(2) .
C50 C49 C55 121.7(2) .
C51 C50 C49 122.93(19) .
C50 C51 C46 119.40(18) .
C50 C51 C58 115.26(18) .
C46 C51 C58 125.28(17) .
C47 C52 C54 112.40(18) .
C47 C52 C53 111.52(18) .
C54 C52 C53 107.84(18) .
C57 C55 C56 110.2(4) .
C57 C55 C49 111.8(3) .
C56 C55 C49 111.4(4) .
C57' C55' C56' 110(2) .
C57' C55' C49 109(3) .
C56' C55' C49 120(4) .
C60 C58 C59 109.8(2) .
C60 C58 C51 114.0(2) .
C59 C58 C51 110.4(2) .
C66 C61 C62 118.55(16) .
C66 C61 Si6 126.87(14) .
C62 C61 Si6 114.57(14) .
C63 C62 C61 119.2(2) .
C63 C62 C67 116.59(19) .
C61 C62 C67 124.15(16) .
C64 C63 C62 122.6(2) .
C63 C64 C65 117.89(18) .
C63 C64 C70' 119.7(14) .
C65 C64 C70' 122.4(14) .
C63 C64 C70 121.1(5) .
C65 C64 C70 121.0(5) .
C64 C65 C66 122.6(2) .
C65 C66 C61 119.14(19) .
C65 C66 C73 115.95(18) .
C61 C66 C73 124.89(16) .
C62 C67 C69 113.23(19) .
C62 C67 C68 111.58(19) .
C69 C67 C68 109.43(19) .
C71 C70 C72 118.8(7) .
C71 C70 C64 114.5(4) .
C72 C70 C64 111.4(4) .
C71' C70' C72' 117.5(17) .
C71' C70' C64 112.3(14) .
C72' C70' C64 117.5(15) .
C66 C73 C75 112.34(17) .
C66 C73 C74 113.11(17) .
C75 C73 C74 107.40(17) .
C81 C76 C77 116.18(17) .
C81 C76 Si6 127.48(14) .
C77 C76 Si6 116.14(14) .
C78 C77 C76 120.26(18) .
C78 C77 C82 115.00(16) .
C76 C77 C82 124.53(17) .
C79 C78 C77 122.83(19) .
C78 C79 C80 116.61(19) .
C78 C79 C85 122.2(2) .
C80 C79 C85 121.0(2) .
C79 C80 C81 122.9(2) .
C80 C81 C76 119.82(17) .
C80 C81 C88 114.94(18) .
C76 C81 C88 124.77(17) .
C77 C82 C84 113.26(18) .
C77 C82 C83 109.32(16) .
C84 C82 C83 110.14(16) .
C86 C85 C87 111.5(3) .
C86 C85 C79 110.0(2) .
C87 C85 C79 112.1(3) .
C81 C88 C90 114.27(19) .
C81 C88 C89 108.99(18) .
C90 C88 C89 107.9(2) .
C102 C101 C103 120.4(3) 2_767
C101 C102 C103 119.7(4) .
C102 C103 C101 119.9(4) 2_767
C112 C111 C116 120.0 .
C113 C112 C111 120.0 .
C112 C113 C114 120.0 .
C113 C114 C115 120.0 .
C116 C115 C114 120.0 .
C115 C116 C111 120.0 .
C122 C121 C126 120.0 .
C123 C122 C121 120.0 .
C122 C123 C124 120.0 .
C125 C124 C123 120.0 .
C126 C125 C124 120.0 .
C125 C126 C121 120.0 .

loop_
_geom_bond_atom_site_label_1
_geom_bond_atom_site_label_2
_geom_bond_distance
_geom_bond_site_symmetry_2
Si1 Cl1 2.0831(6) .
Si1 Si4 2.3305(7) .
Si1 Si6 2.3749(6) .
Si1 Si2 2.4313(6) .
Si1 Si5' 2.655(11) .
Si2 Cl2 2.0797(6) .
Si2 Si4' 2.215(10) .
Si2 Si5 2.4405(6) .
Si2 Si3 2.4559(7) .
Si3 C16 1.920(2) .
Si3 C1 1.9306(18) .
Si3 Si4 2.4102(6) .
Si3 Si5' 2.663(11) .
Si4 C31 1.909(2) .
Si4 Cl3 2.1692(8) .
Si5 C46 1.9201(18) .
Si5 Cl4 2.1015(8) .
Si5 Si6 2.4951(6) .
Si6 C61 1.9185(17) .
Si6 C76 1.9558(19) .
Si6 Si4' 2.405(10) .
Si4' C46 2.035(11) .
Si4' Cl3' 2.108(17) .
Si5' C31 1.700(10) .
Si5' Cl4' 2.108(17) .
C1 C2 1.410(3) .
C1 C6 1.421(3) .
C2 C3 1.399(3) .
C2 C7 1.520(3) .
C3 C4 1.389(3) .
C4 C5 1.379(3) .
C4 C10 1.527(3) .
C5 C6 1.400(3) .
C6 C13 1.521(3) .
C7 C8 1.524(3) .
C7 C9 1.535(3) .
C10 C11 1.521(4) .
C10 C12 1.523(4) .
C13 C14 1.531(4) .
C13 C15 1.533(4) .
C16 C21 1.417(3) .
C16 C17 1.424(3) .
C17 C18 1.394(3) .
C17 C22 1.535(3) .
C18 C19 1.387(3) .
C19 C20 1.379(4) .
C19 C25 1.511(4) .
C19 C25' 1.560(11) .
C20 C21 1.393(3) .
C21 C28 1.521(3) .
C22 C24 1.533(4) .
C22 C23 1.537(3) .
C25 C26 1.429(7) .
C25 C27 1.480(9) .
C25' C26' 1.514(14) .
C25' C27' 1.515(13) .
C28 C30 1.536(3) .
C28 C29 1.541(3) .
C31 C32 1.409(3) .
C31 C36 1.418(3) .
C32 C33 1.396(3) .
C32 C37 1.522(3) .
C33 C34 1.380(3) .
C34 C35 1.389(3) .
C34 C40 1.525(3) .
C35 C36 1.390(3) .
C36 C43 1.524(3) .
C37 C39 1.528(3) .
C37 C38 1.531(4) .
C40 C42 1.487(5) .
C40 C41 1.493(5) .
C40 C42' 1.515(10) .
C40 C41' 1.560(10) .
C43 C44 1.537(3) .
C43 C45 1.538(3) .
C46 C47 1.409(3) .
C46 C51 1.433(3) .
C47 C48 1.401(3) .
C47 C52 1.517(3) .
C48 C49 1.387(3) .
C49 C50 1.390(3) .
C49 C55' 1.520(19) .
C49 C55 1.524(3) .
C50 C51 1.389(3) .
C51 C58 1.536(3) .
C52 C54 1.523(3) .
C52 C53 1.534(3) .
C55 C57 1.492(6) .
C55 C56 1.511(6) .
C55' C57' 1.501(17) .
C55' C56' 1.502(17) .
C58 C60 1.520(4) .
C58 C59 1.531(4) .
C61 C66 1.417(3) .
C61 C62 1.423(3) .
C62 C63 1.397(3) .
C62 C67 1.526(3) .
C63 C64 1.380(4) .
C64 C65 1.382(4) .
C64 C70' 1.508(15) .
C64 C70 1.531(4) .
C65 C66 1.401(3) .
C66 C73 1.526(3) .
C67 C69 1.532(3) .
C67 C68 1.533(3) .
C70 C71 1.438(8) .
C70 C72 1.486(7) .
C70' C71' 1.448(16) .
C70' C72' 1.464(16) .
C73 C75 1.527(3) .
C73 C74 1.542(3) .
C76 C81 1.419(3) .
C76 C77 1.422(3) .
C77 C78 1.397(3) .
C77 C82 1.523(3) .
C78 C79 1.377(3) .
C79 C80 1.381(3) .
C79 C85 1.527(3) .
C80 C81 1.402(3) .
C81 C88 1.513(3) .
C82 C84 1.533(3) .
C82 C83 1.533(3) .
C85 C86 1.508(5) .
C85 C87 1.513(5) .
C88 C90 1.537(3) .
C88 C89 1.544(3) .
C101 C102 1.384(5) .
C101 C103 1.388(6) 2_767
C102 C103 1.386(5) .
C103 C101 1.388(6) 2_767
C111 C112 1.3900 .
C111 C116 1.3900 .
C112 C113 1.3900 .
C113 C114 1.3900 .
C114 C115 1.3900 .
C115 C116 1.3900 .
C121 C122 1.3900 .
C121 C126 1.3900 .
C122 C123 1.3900 .
C123 C124 1.3900 .
C124 C125 1.3900 .
C125 C126 1.3900 .
